data_1511405
loop_
_publ_author_name
'Weller, M.T.'
'Reading, J.'

_publ_section_title
;
 Powder neutron diffraction structural analysis of the lanthanide barium
 copper oxyborates, Ln Ba Cu O2 B O3 (Ln = La, Pr and Nd)
;
_journal_name_full 'Physica C (Amsterdam)'
_journal_page_first 31
_journal_page_last 36
_journal_paper_doi 10.1016/S0921-4534(99)00521-3
_journal_volume 328
_journal_year 1999
_chemical_formula_sum 'B0.953 Ba Cu O4.906 Pr'
_chemical_name_systematic 'Pr Ba Cu O2.047 (B O3)0.953'
_space_group_IT_number 100
_symmetry_space_group_name_Hall 'P 4 -2ab'
_symmetry_space_group_name_H-M 'P 4 b m'
_cell_angle_alpha 90
_cell_angle_beta 90
_cell_angle_gamma 90
_cell_formula_units_Z 2
_cell_length_a 5.537
_cell_length_b 5.537
_cell_length_c 7.4593
_cell_volume 228.690
_citation_journal_id_ASTM PHYCE6
_cod_data_source_file boron0-1_55.cif
_cod_data_source_block B0.953Ba1Cu1O4.906Pr1
_cod_original_cell_volume 228.69
_cod_original_formula_sum 'B0.953 Ba1 Cu1 O4.906 Pr1'
_cod_database_code 1511405

loop_
_symmetry_equiv_pos_as_xyz
x,y,z
-y,x,z
-x,-y,z
y,-x,z
-x+1/2,y+1/2,z
-y+1/2,-x+1/2,z
x+1/2,-y+1/2,z
y+1/2,x+1/2,z

loop_
_atom_site_label
_atom_site_type_symbol
_atom_site_fract_x
_atom_site_fract_y
_atom_site_fract_z
_atom_site_occupancy
_atom_site_U_iso_or_equiv
B1 B+3 0.5 0 0.2726 0.953 0.0
O3 O-2 0.1567 0.6567 0.1869 0.953 0.0
O2 O-2 0.5 0 0.4587 1 0.0
O1 O-2 0.2506 0.7506 0.7973 1 0.0
Ba1 Ba+2 0 0 0.511 1 0.0
Cu1 Cu+1 0.5 0 0.7781 1 0.0
Pr1 Pr+3 0 0 0 1 0.0
